data_2239081
loop_
_publ_author_name
'Ouasri, Ali'
'Rhandour, Ali'
'Saadi, Mohamed'
'El Ammari, Lahcen'

_publ_section_title
;
 Butane-1,4-diammonium hexafluorosilicate
;
_journal_coeditor_code IM2447
_journal_issue 2
_journal_name_full 'Acta Crystallographica Section E'
_journal_page_first o174
_journal_paper_doi 10.1107/S1600536814001068
_journal_volume 70
_journal_year 2014
_chemical_formula_iupac 'C4 H14 N2 2+, Si F6 2-'
_chemical_formula_moiety 'C4 H14 N2 2+, F6 Si 2-'
_chemical_formula_sum 'C4 H14 F6 N2 Si'
_chemical_formula_weight 232.26
_chemical_name_systematic
;
Butane-1,4-diammonium hexafluorosilicate
;
_space_group_IT_number 2
_symmetry_cell_setting triclinic
_symmetry_space_group_name_Hall '-P 1'
_symmetry_space_group_name_H-M 'P -1'
_atom_sites_solution_hydrogens geom
_atom_sites_solution_primary direct
_atom_sites_solution_secondary difmap
_audit_creation_method SHELXL-97
_cell_angle_alpha 87.020(10)
_cell_angle_beta 82.150(10)
_cell_angle_gamma 61.870(10)
_cell_formula_units_Z 1
_cell_length_a 5.7960(10)
_cell_length_b 5.8890(10)
_cell_length_c 7.774(2)
_cell_measurement_reflns_used 1285
_cell_measurement_temperature 296(2)
_cell_measurement_theta_max 29.56
_cell_measurement_theta_min 3.92
_cell_volume 231.79(8)
_computing_cell_refinement 'SAINT (Bruker, 2009)'
_computing_data_collection 'APEX2 (Bruker, 2009)'
_computing_data_reduction 'SAINT (Bruker, 2009)'
_computing_molecular_graphics 'ORTEP-3 for Windows (Farrugia, 2012)'
_computing_publication_material 'PLATON (Spek, 2009) and publCIF (Westrip, 2010)'
_computing_structure_refinement 'SHELXL97 (Sheldrick, 2008)'
_computing_structure_solution 'SHELXS97 (Sheldrick, 2008)'
_diffrn_ambient_temperature 296(2)
_diffrn_measured_fraction_theta_full 0.992
_diffrn_measured_fraction_theta_max 0.992
_diffrn_measurement_device_type 'Bruker X8 APEX'
_diffrn_measurement_method '\f and \w scans'
_diffrn_radiation_monochromator graphite
_diffrn_radiation_source 'fine-focus sealed tube'
_diffrn_radiation_type MoK\a
_diffrn_radiation_wavelength 0.71073
_diffrn_reflns_av_R_equivalents 0.0247
_diffrn_reflns_av_sigmaI/netI 0.0308
_diffrn_reflns_limit_h_max 8
_diffrn_reflns_limit_h_min -7
_diffrn_reflns_limit_k_max 8
_diffrn_reflns_limit_k_min -8
_diffrn_reflns_limit_l_max 10
_diffrn_reflns_limit_l_min -10
_diffrn_reflns_number 5351
_diffrn_reflns_theta_full 29.56
_diffrn_reflns_theta_max 29.56
_diffrn_reflns_theta_min 3.92
_exptl_absorpt_coefficient_mu 0.308
_exptl_absorpt_correction_T_max 0.6398
_exptl_absorpt_correction_T_min 0.5121
_exptl_absorpt_correction_type multi-scan
_exptl_absorpt_process_details '(SADABS; Bruker, 2009)'
_exptl_crystal_colour colourless
_exptl_crystal_density_diffrn 1.664
_exptl_crystal_density_method 'not measured'
_exptl_crystal_description block
_exptl_crystal_F_000 120
_exptl_crystal_size_max 0.36
_exptl_crystal_size_mid 0.32
_exptl_crystal_size_min 0.27
_refine_diff_density_max 0.735
_refine_diff_density_min -0.326
_refine_ls_extinction_method none
_refine_ls_goodness_of_fit_ref 1.052
_refine_ls_hydrogen_treatment constr
_refine_ls_matrix_type full
_refine_ls_number_parameters 61
_refine_ls_number_reflns 1285
_refine_ls_number_restraints 0
_refine_ls_restrained_S_all 1.052
_refine_ls_R_factor_all 0.0558
_refine_ls_R_factor_gt 0.0383
_refine_ls_shift/su_max 0.000
_refine_ls_shift/su_mean 0.000
_refine_ls_structure_factor_coef Fsqd
_refine_ls_weighting_details 'calc w=1/[\s^2^(Fo^2^)+(0.0549P)^2^+0.1270P] where P=(Fo^2^+2Fc^2^)/3'
_refine_ls_weighting_scheme calc
_refine_ls_wR_factor_gt 0.1051
_refine_ls_wR_factor_ref 0.1077
_reflns_number_gt 1185
_reflns_number_total 1285
_reflns_threshold_expression I>2sigma(I)
_cod_data_source_file im2447sup1.cf
_cod_data_source_block I
_cod_original_sg_symbol_Hall '-p 1'
_cod_original_sg_symbol_H-M 'p -1'
_cod_database_code 2239081
_cod_database_fobs_code 2239081

loop_
_symmetry_equiv_pos_as_xyz
'x, y, z'
'-x, -y, -z'

loop_
_atom_site_type_symbol
_atom_site_label
_atom_site_fract_x
_atom_site_fract_y
_atom_site_fract_z
_atom_site_U_iso_or_equiv
_atom_site_adp_type
_atom_site_calc_flag
_atom_site_refinement_flags
_atom_site_occupancy
_atom_site_symmetry_multiplicity
C C1 -0.1629(3) 0.2744(4) 0.3650(2) 0.0394(4) Uani d . 1 1
H H1A 0.0138 0.2407 0.3801 0.047 Uiso calc R 1 1
H H1B -0.1739 0.1160 0.3876 0.047 Uiso calc R 1 1
C C2 -0.3593(4) 0.4783(4) 0.4953(2) 0.0435(4) Uani d . 1 1
H H2A -0.3573 0.6396 0.4663 0.052 Uiso calc R 1 1
H H2B -0.3024 0.4297 0.6094 0.052 Uiso calc R 1 1
N N1 -0.2086(2) 0.3508(2) 0.18267(15) 0.0269(3) Uani d . 1 1
H H1NA -0.0891 0.2252 0.1110 0.040 Uiso calc R 1 1
H H1NB -0.1946 0.4939 0.1603 0.040 Uiso calc R 1 1
H H1NC -0.3695 0.3792 0.1675 0.040 Uiso calc R 1 1
Si Si1 0.5000 0.0000 0.0000 0.02400(16) Uani d S 1 2
F F1 0.35813(19) 0.26912(18) 0.12542(14) 0.0381(3) Uani d . 1 1
F F2 0.3234(2) -0.1206(2) 0.12259(14) 0.0426(3) Uani d . 1 1
F F3 0.2526(2) 0.1424(2) -0.12459(15) 0.0445(3) Uani d . 1 1

loop_
_atom_site_aniso_label
_atom_site_aniso_U_11
_atom_site_aniso_U_22
_atom_site_aniso_U_33
_atom_site_aniso_U_12
_atom_site_aniso_U_13
_atom_site_aniso_U_23
C1 0.0304(7) 0.0470(9) 0.0266(7) -0.0069(7) -0.0029(5) 0.0022(6)
C2 0.0368(9) 0.0649(12) 0.0278(7) -0.0233(8) 0.0014(6) -0.0109(7)
N1 0.0262(6) 0.0287(6) 0.0236(5) -0.0117(5) 0.0007(4) -0.0032(4)
Si1 0.0193(3) 0.0203(3) 0.0312(3) -0.00873(19) 0.00039(18) -0.00429(18)
F1 0.0318(5) 0.0310(5) 0.0487(6) -0.0135(4) 0.0061(4) -0.0182(4)
F2 0.0412(6) 0.0386(5) 0.0505(6) -0.0251(5) 0.0122(4) -0.0037(4)
F3 0.0405(6) 0.0350(5) 0.0593(7) -0.0143(4) -0.0245(5) 0.0034(5)

loop_
_atom_type_symbol
_atom_type_description
_atom_type_scat_dispersion_real
_atom_type_scat_dispersion_imag
_atom_type_scat_source
C C 0.0033 0.0016 'International Tables Vol C Tables 4.2.6.8 and 6.1.1.4'
H H 0.0000 0.0000 'International Tables Vol C Tables 4.2.6.8 and 6.1.1.4'
Si Si 0.0817 0.0704 'International Tables Vol C Tables 4.2.6.8 and 6.1.1.4'
N N 0.0061 0.0033 'International Tables Vol C Tables 4.2.6.8 and 6.1.1.4'
F F 0.0171 0.0103 'International Tables Vol C Tables 4.2.6.8 and 6.1.1.4'

loop_
_geom_angle_atom_site_label_1
_geom_angle_atom_site_label_2
_geom_angle_atom_site_label_3
_geom_angle_site_symmetry_1
_geom_angle_site_symmetry_3
_geom_angle
N1 C1 C2 . . 112.70(13)
N1 C1 H1A . . 109.1
C2 C1 H1A . . 109.1
N1 C1 H1B . . 109.1
C2 C1 H1B . . 109.1
H1A C1 H1B . . 107.8
C1 C2 C2 . 2_466 114.65(19)
C1 C2 H2A . . 108.6
C2 C2 H2A 2_466 . 108.6
C1 C2 H2B . . 108.6
C2 C2 H2B 2_466 . 108.6
H2A C2 H2B . . 107.6
C1 N1 H1NA . . 109.5
C1 N1 H1NB . . 109.5
H1NA N1 H1NB . . 109.5
C1 N1 H1NC . . 109.5
H1NA N1 H1NC . . 109.5
H1NB N1 H1NC . . 109.5
F2 Si1 F2 2_655 . 180.0
F2 Si1 F1 2_655 . 89.09(5)
F2 Si1 F1 . . 90.91(5)
F2 Si1 F1 2_655 2_655 90.91(5)
F2 Si1 F1 . 2_655 89.09(5)
F1 Si1 F1 . 2_655 180.0
F2 Si1 F3 2_655 . 91.03(6)
F2 Si1 F3 . . 88.98(6)
F1 Si1 F3 . . 89.04(6)
F1 Si1 F3 2_655 . 90.96(6)
F2 Si1 F3 2_655 2_655 88.97(6)
F2 Si1 F3 . 2_655 91.02(6)
F1 Si1 F3 . 2_655 90.96(6)
F1 Si1 F3 2_655 2_655 89.04(6)
F3 Si1 F3 . 2_655 180.0

loop_
_geom_bond_atom_site_label_1
_geom_bond_atom_site_label_2
_geom_bond_site_symmetry_2
_geom_bond_distance
C1 N1 . 1.4853(19)
C1 C2 . 1.512(2)
C1 H1A . 0.9700
C1 H1B . 0.9700
C2 C2 2_466 1.519(4)
C2 H2A . 0.9700
C2 H2B . 0.9700
N1 H1NA . 0.8900
N1 H1NB . 0.8900
N1 H1NC . 0.8900
Si1 F2 2_655 1.6757(10)
Si1 F2 . 1.6757(10)
Si1 F1 . 1.6886(9)
Si1 F1 2_655 1.6886(9)
Si1 F3 . 1.6908(10)
Si1 F3 2_655 1.6908(10)

loop_
_geom_hbond_atom_site_label_D
_geom_hbond_atom_site_label_H
_geom_hbond_atom_site_label_A
_geom_hbond_site_symmetry_A
_geom_hbond_distance_DH
_geom_hbond_distance_HA
_geom_hbond_distance_DA
_geom_hbond_angle_DHA
N1 H1NA F2 . 0.89 2.31 3.017(2) 136.7
N1 H1NA F3 . 0.89 2.39 3.134(2) 141.5
N1 H1NB F3 2_565 0.89 2.02 2.890(2) 167.0
N1 H1NC F1 1_455 0.89 2.04 2.864(2) 154.1
